data_7059639
loop_
_publ_author_name
'Flores-Romero, V\'ictor'
'Garc\'ia-Guzm\'an, Oscar L.'
'Aguirre-Bautista, Alejandra'
'Rojas-Montoya, Iv\'an D.'
'Garc\'ia-Montalvo, Ver\'onica'
'Rivera, Margarita'
'Jim\'enez-Sandoval, Omar'
'Mu\~noz-Hern\'andez, Miguel-\'Angel'
'Hern\'andez-Ortega, Sim\'on'

_publ_section_title
;
 Zinc(ii) and cadmium(ii) complexes, [M(iPr2P(X)NC(Y)NC5H10-\k2-X,Y)2] (X
 and Y = O, S), as single source precursors for metal sulfide thin films
;
_journal_issue 25
_journal_name_full 'New Journal of Chemistry'
_journal_page_first 10367
_journal_page_last 10379
_journal_paper_doi 10.1039/D0NJ01465F
_journal_volume 44
_journal_year 2020
_chemical_formula_moiety 'C24 H48 Cd N4 O2 P2 S2'
_chemical_formula_sum 'C24 H48 Cd N4 O2 P2 S2'
_chemical_formula_weight 663.12
_space_group_crystal_system monoclinic
_space_group_IT_number 14
_space_group_name_Hall '-P 2yn'
_space_group_name_H-M_alt 'P 1 21/n 1'
_atom_sites_solution_hydrogens geom
_audit_creation_method SHELXL-2014/7
_audit_update_record
;
2019-09-05 deposited with the CCDC.	2020-05-18 downloaded from the CCDC.
;
_cell_angle_alpha 90
_cell_angle_beta 90.3960(10)
_cell_angle_gamma 90
_cell_formula_units_Z 4
_cell_length_a 11.9249(2)
_cell_length_b 11.0983(2)
_cell_length_c 24.2600(5)
_cell_measurement_reflns_used 8405
_cell_measurement_temperature 298(2)
_cell_measurement_theta_max 25.34
_cell_measurement_theta_min 2.40
_cell_volume 3210.64(10)
_computing_cell_refinement 'APEX3 v2016.1 (Bruker, 2014)'
_computing_data_collection 'APEX3 v2016.1 (Bruker, 2014)'
_computing_data_reduction 'SAINT V8.37A  (Bruker, 2014)'
_computing_molecular_graphics 'Ortep-3 Ver 2.02 L.J. Farrugia (1997) J. Appl. Cryst. 30, 565'
_computing_publication_material 'SHELXL-2014/7 (Sheldrick, 2014)'
_computing_structure_refinement 'SHELXL-2014/7 (Sheldrick, 2014)'
_computing_structure_solution 'SHELXS-2014 (Bruker, 2014)'
_diffrn_ambient_temperature 298(2)
_diffrn_detector_area_resol_mean 0.83
_diffrn_measured_fraction_theta_full 1.000
_diffrn_measured_fraction_theta_max 0.999
_diffrn_measurement_device_type 'Bruker APEX2 CCD area detector'
_diffrn_measurement_method 'omega scans'
_diffrn_radiation_type MoK\a
_diffrn_radiation_wavelength 0.71073
_diffrn_reflns_av_R_equivalents 0.0365
_diffrn_reflns_av_unetI/netI 0.0429
_diffrn_reflns_Laue_measured_fraction_full 1.000
_diffrn_reflns_Laue_measured_fraction_max 0.999
_diffrn_reflns_limit_h_max 13
_diffrn_reflns_limit_h_min -14
_diffrn_reflns_limit_k_max 13
_diffrn_reflns_limit_k_min -13
_diffrn_reflns_limit_l_max 29
_diffrn_reflns_limit_l_min -20
_diffrn_reflns_number 15124
_diffrn_reflns_point_group_measured_fraction_full 1.000
_diffrn_reflns_point_group_measured_fraction_max 0.999
_diffrn_reflns_theta_full 25.242
_diffrn_reflns_theta_max 25.344
_diffrn_reflns_theta_min 1.679
_exptl_absorpt_coefficient_mu 0.936
_exptl_absorpt_correction_T_max 0.9152
_exptl_absorpt_correction_T_min 0.8267
_exptl_absorpt_correction_type analytical
_exptl_absorpt_process_details 'SHELXTL (Sheldrick, 2013)'
_exptl_crystal_colour colourless
_exptl_crystal_density_diffrn 1.372
_exptl_crystal_description Prism
_exptl_crystal_F_000 1384
_exptl_crystal_size_max 0.299
_exptl_crystal_size_mid 0.250
_exptl_crystal_size_min 0.112
_refine_diff_density_max 0.416
_refine_diff_density_min -0.409
_refine_diff_density_rms 0.061
_refine_ls_extinction_method none
_refine_ls_goodness_of_fit_ref 0.949
_refine_ls_hydrogen_treatment constr
_refine_ls_matrix_type full
_refine_ls_number_parameters 324
_refine_ls_number_reflns 5884
_refine_ls_number_restraints 0
_refine_ls_restrained_S_all 0.949
_refine_ls_R_factor_all 0.0482
_refine_ls_R_factor_gt 0.0299
_refine_ls_shift/su_max 0.000
_refine_ls_shift/su_mean 0.000
_refine_ls_structure_factor_coef Fsqd
_refine_ls_weighting_details 'w=1/[\s^2^(Fo^2^)+(0.0269P)^2^] where P=(Fo^2^+2Fc^2^)/3'
_refine_ls_weighting_scheme calc
_refine_ls_wR_factor_gt 0.0597
_refine_ls_wR_factor_ref 0.0670
_reflns_Friedel_coverage 0.000
_reflns_number_gt 4235
_reflns_number_total 5884
_reflns_threshold_expression 'I > 2\s(I)'
_cod_data_source_file d0nj01465f2.cif
_cod_data_source_block compound-9
_cod_depositor_comments
;
The following automatic conversions were performed:

data item '_exptl_absorpt_correction_type' value 'Analytical' was
changed to 'analytical' in accordance with the
/home/data/users/saulius/crontab/automatic-downloads/rss-feeds/RSC/lib/dictionaries/cif_core.dic
dictionary named 'cif_core.dic' version 2.4.2 last updated on
2011-04-26.

Automatic conversion script
Id: cif_fix_values 7556 2019-12-06 15:28:31Z antanas 

 Adding full bibliography for 7059636--7059639.cif.

 Adding full bibliography for 7059636--7059639.cif.
;
_cod_original_sg_symbol_H-M 'P 21/n'
_cod_database_code 7059639
_shelx_shelxl_version_number 2014/7
_shelx_space_group_comment
; 
The symmetry employed for this shelxl refinement is uniquely defined 
by the following loop, which should always be used as a source of 
symmetry information in preference to the above space-group names. 
They are only intended as comments. 
;
_shelx_estimated_absorpt_t_min 0.767
_shelx_estimated_absorpt_t_max 0.902

loop_
_space_group_symop_operation_xyz
'x, y, z'
'-x+1/2, y+1/2, -z+1/2'
'-x, -y, -z'
'x-1/2, -y-1/2, z-1/2'

loop_
_atom_site_label
_atom_site_type_symbol
_atom_site_fract_x
_atom_site_fract_y
_atom_site_fract_z
_atom_site_U_iso_or_equiv
_atom_site_adp_type
_atom_site_occupancy
_atom_site_site_symmetry_order
_atom_site_calc_flag
_atom_site_refinement_flags_posn
_atom_site_refinement_flags_adp
_atom_site_refinement_flags_occupancy
_atom_site_disorder_assembly
_atom_site_disorder_group
Cd1 Cd 0.54073(2) 0.24528(2) 0.12877(2) 0.04735(8) Uani 1 1 d . . . . .
P1 P 0.55695(5) 0.10469(7) 0.24552(3) 0.04499(19) Uani 1 1 d . . . . .
S1 S 0.34377(6) 0.19541(8) 0.14766(3) 0.0618(2) Uani 1 1 d . . . . .
O1 O 0.61401(13) 0.19428(17) 0.20809(7) 0.0520(5) Uani 1 1 d . . . . .
N1 N 0.42797(17) 0.0709(2) 0.23587(10) 0.0622(7) Uani 1 1 d . . . . .
N2 N 0.24064(17) 0.0635(2) 0.22133(10) 0.0604(7) Uani 1 1 d . . . . .
C1 C 0.3425(2) 0.1047(2) 0.20661(10) 0.0432(7) Uani 1 1 d . . . . .
C2 C 0.1341(2) 0.0993(3) 0.19668(12) 0.0602(8) Uani 1 1 d . . . . .
H2A H 0.0924 0.0281 0.1857 0.072 Uiso 1 1 calc R U . . .
H2B H 0.1477 0.1472 0.1640 0.072 Uiso 1 1 calc R U . . .
C3 C 0.0663(2) 0.1714(3) 0.23710(14) 0.0769(10) Uani 1 1 d . . . . .
H3A H -0.0064 0.1896 0.2210 0.092 Uiso 1 1 calc R U . . .
H3B H 0.1042 0.2470 0.2447 0.092 Uiso 1 1 calc R U . . .
C4 C 0.0506(3) 0.1030(4) 0.29056(14) 0.0883(12) Uani 1 1 d . . . . .
H4A H 0.0137 0.1544 0.3172 0.106 Uiso 1 1 calc R U . . .
H4B H 0.0031 0.0334 0.2840 0.106 Uiso 1 1 calc R U . . .
C5 C 0.1621(3) 0.0626(4) 0.31328(14) 0.0924(13) Uani 1 1 d . . . . .
H5A H 0.1503 0.0133 0.3458 0.111 Uiso 1 1 calc R U . . .
H5B H 0.2058 0.1324 0.3242 0.111 Uiso 1 1 calc R U . . .
C6 C 0.2256(2) -0.0088(3) 0.27095(15) 0.0799(12) Uani 1 1 d . . . . .
H6A H 0.2982 -0.0318 0.2858 0.096 Uiso 1 1 calc R U . . .
H6B H 0.1845 -0.0816 0.2619 0.096 Uiso 1 1 calc R U . . .
C7 C 0.5662(2) 0.1627(3) 0.31505(11) 0.0586(8) Uani 1 1 d . . . . .
H7 H 0.6457 0.1765 0.3234 0.070 Uiso 1 1 calc R U . . .
C8 C 0.5068(3) 0.2836(3) 0.31839(16) 0.1009(14) Uani 1 1 d . . . . .
H8A H 0.4272 0.2713 0.3160 0.151 Uiso 1 1 calc R U . . .
H8B H 0.5306 0.3339 0.2885 0.151 Uiso 1 1 calc R U . . .
H8C H 0.5250 0.3217 0.3528 0.151 Uiso 1 1 calc R U . . .
C9 C 0.5205(3) 0.0759(3) 0.35884(13) 0.0904(11) Uani 1 1 d . . . . .
H9A H 0.5278 0.1120 0.3946 0.136 Uiso 1 1 calc R U . . .
H9B H 0.5623 0.0020 0.3579 0.136 Uiso 1 1 calc R U . . .
H9C H 0.4428 0.0595 0.3513 0.136 Uiso 1 1 calc R U . . .
C10 C 0.6313(2) -0.0364(3) 0.24331(13) 0.0579(8) Uani 1 1 d . . . . .
H10 H 0.5970 -0.0908 0.2702 0.070 Uiso 1 1 calc R U . . .
C11 C 0.7542(2) -0.0200(3) 0.25941(15) 0.0943(13) Uani 1 1 d . . . . .
H11A H 0.7919 -0.0963 0.2578 0.141 Uiso 1 1 calc R U . . .
H11B H 0.7590 0.0115 0.2962 0.141 Uiso 1 1 calc R U . . .
H11C H 0.7890 0.0353 0.2344 0.141 Uiso 1 1 calc R U . . .
C12 C 0.6196(3) -0.0941(3) 0.18662(15) 0.0950(12) Uani 1 1 d . . . . .
H12A H 0.6540 -0.0432 0.1596 0.143 Uiso 1 1 calc R U . . .
H12B H 0.5416 -0.1042 0.1778 0.143 Uiso 1 1 calc R U . . .
H12C H 0.6559 -0.1713 0.1868 0.143 Uiso 1 1 calc R U . . .
S2 S 0.58653(7) 0.44726(7) 0.09454(3) 0.0679(3) Uani 1 1 d . . . . .
P2 P 0.71234(6) 0.19200(6) 0.02913(3) 0.04089(18) Uani 1 1 d . . . . .
O2 O 0.63337(14) 0.13637(15) 0.07036(7) 0.0513(5) Uani 1 1 d . . . . .
N3 N 0.69739(18) 0.32937(19) 0.01124(8) 0.0470(6) Uani 1 1 d . . . . .
N4 N 0.67827(19) 0.5331(2) 0.00462(9) 0.0538(6) Uani 1 1 d . . . . .
C13 C 0.6599(2) 0.4291(2) 0.03248(10) 0.0424(6) Uani 1 1 d . . . . .
C14 C 0.6411(2) 0.6527(2) 0.02123(13) 0.0608(8) Uani 1 1 d . . . . .
H14A H 0.5888 0.6455 0.0515 0.073 Uiso 1 1 calc R U . . .
H14B H 0.6022 0.6911 -0.0093 0.073 Uiso 1 1 calc R U . . .
C15 C 0.7379(3) 0.7287(3) 0.03860(14) 0.0697(9) Uani 1 1 d . . . . .
H15A H 0.7715 0.6953 0.0718 0.084 Uiso 1 1 calc R U . . .
H15B H 0.7117 0.8094 0.0470 0.084 Uiso 1 1 calc R U . . .
C16 C 0.8258(3) 0.7350(3) -0.00674(16) 0.0850(12) Uani 1 1 d . . . . .
H16A H 0.7966 0.7813 -0.0376 0.102 Uiso 1 1 calc R U . . .
H16B H 0.8923 0.7757 0.0072 0.102 Uiso 1 1 calc R U . . .
C17 C 0.8568(3) 0.6097(3) -0.02612(15) 0.0844(11) Uani 1 1 d . . . . .
H17A H 0.9058 0.6157 -0.0577 0.101 Uiso 1 1 calc R U . . .
H17B H 0.8975 0.5683 0.0030 0.101 Uiso 1 1 calc R U . . .
C18 C 0.7551(3) 0.5380(3) -0.04154(12) 0.0667(9) Uani 1 1 d . . . . .
H18A H 0.7181 0.5748 -0.0730 0.080 Uiso 1 1 calc R U . . .
H18B H 0.7772 0.4569 -0.0518 0.080 Uiso 1 1 calc R U . . .
C19 C 0.7003(2) 0.1072(3) -0.03420(11) 0.0538(8) Uani 1 1 d . . . . .
H19 H 0.7116 0.0221 -0.0249 0.065 Uiso 1 1 calc R U . . .
C20 C 0.5824(3) 0.1191(3) -0.05774(14) 0.0933(12) Uani 1 1 d . . . . .
H20A H 0.5702 0.2007 -0.0695 0.140 Uiso 1 1 calc R U . . .
H20B H 0.5289 0.0985 -0.0299 0.140 Uiso 1 1 calc R U . . .
H20C H 0.5738 0.0658 -0.0886 0.140 Uiso 1 1 calc R U . . .
C21 C 0.7883(3) 0.1405(3) -0.07714(13) 0.0878(12) Uani 1 1 d . . . . .
H21A H 0.7784 0.0911 -0.1093 0.132 Uiso 1 1 calc R U . . .
H21B H 0.8619 0.1276 -0.0620 0.132 Uiso 1 1 calc R U . . .
H21C H 0.7799 0.2238 -0.0871 0.132 Uiso 1 1 calc R U . . .
C22 C 0.8546(2) 0.1778(3) 0.05504(13) 0.0574(8) Uani 1 1 d . . . . .
H22 H 0.9051 0.2113 0.0272 0.069 Uiso 1 1 calc R U . . .
C23 C 0.8678(3) 0.2527(3) 0.10737(16) 0.0873(12) Uani 1 1 d . . . . .
H23A H 0.8224 0.2188 0.1360 0.131 Uiso 1 1 calc R U . . .
H23B H 0.8443 0.3339 0.1002 0.131 Uiso 1 1 calc R U . . .
H23C H 0.9450 0.2524 0.1189 0.131 Uiso 1 1 calc R U . . .
C24 C 0.8883(3) 0.0473(3) 0.06492(16) 0.0903(12) Uani 1 1 d . . . . .
H24A H 0.9645 0.0442 0.0778 0.136 Uiso 1 1 calc R U . . .
H24B H 0.8817 0.0030 0.0311 0.136 Uiso 1 1 calc R U . . .
H24C H 0.8399 0.0124 0.0921 0.136 Uiso 1 1 calc R U . . .

loop_
_atom_site_aniso_label
_atom_site_aniso_U_11
_atom_site_aniso_U_22
_atom_site_aniso_U_33
_atom_site_aniso_U_23
_atom_site_aniso_U_13
_atom_site_aniso_U_12
Cd1 0.04873(13) 0.05367(15) 0.03983(13) 0.00690(10) 0.01262(9) -0.00054(10)
P1 0.0355(4) 0.0539(5) 0.0456(5) 0.0135(4) -0.0002(3) -0.0010(3)
S1 0.0449(4) 0.0912(6) 0.0493(5) 0.0264(4) 0.0029(3) -0.0012(4)
O1 0.0431(10) 0.0647(13) 0.0481(12) 0.0171(10) -0.0001(8) -0.0093(10)
N1 0.0358(12) 0.0783(19) 0.0723(18) 0.0401(15) -0.0057(12) -0.0051(13)
N2 0.0347(12) 0.0803(19) 0.0662(18) 0.0345(14) -0.0015(11) -0.0046(13)
C1 0.0390(15) 0.0468(17) 0.0440(17) 0.0063(13) 0.0024(12) 0.0015(13)
C2 0.0412(16) 0.085(2) 0.054(2) 0.0171(17) -0.0049(14) -0.0040(16)
C3 0.060(2) 0.091(3) 0.079(3) 0.017(2) 0.0063(18) 0.0131(19)
C4 0.079(2) 0.116(3) 0.070(3) 0.022(2) 0.024(2) 0.015(2)
C5 0.084(3) 0.138(4) 0.055(2) 0.036(2) -0.007(2) -0.022(3)
C6 0.0445(17) 0.105(3) 0.090(3) 0.057(2) -0.0023(17) -0.0096(19)
C7 0.0615(19) 0.064(2) 0.051(2) 0.0058(16) 0.0061(14) -0.0013(17)
C8 0.133(3) 0.072(3) 0.099(3) -0.001(2) 0.053(3) 0.011(2)
C9 0.125(3) 0.095(3) 0.051(2) 0.018(2) 0.010(2) -0.004(2)
C10 0.0531(18) 0.058(2) 0.063(2) 0.0063(16) 0.0015(15) 0.0044(16)
C11 0.051(2) 0.094(3) 0.138(4) -0.003(3) -0.016(2) 0.023(2)
C12 0.107(3) 0.078(3) 0.100(3) -0.021(2) 0.008(2) 0.004(2)
S2 0.0958(6) 0.0444(5) 0.0641(6) -0.0024(4) 0.0405(5) 0.0018(4)
P2 0.0469(4) 0.0356(4) 0.0403(4) -0.0008(3) 0.0107(3) -0.0007(3)
O2 0.0619(11) 0.0405(11) 0.0519(12) 0.0019(9) 0.0230(9) -0.0035(9)
N3 0.0649(15) 0.0338(13) 0.0425(14) -0.0017(11) 0.0160(11) 0.0059(12)
N4 0.0745(16) 0.0374(14) 0.0497(15) 0.0068(12) 0.0162(12) 0.0048(12)
C13 0.0460(15) 0.0432(17) 0.0379(16) 0.0025(13) 0.0031(12) -0.0035(13)
C14 0.071(2) 0.0400(18) 0.072(2) 0.0066(16) 0.0069(16) 0.0125(16)
C15 0.081(2) 0.054(2) 0.074(2) -0.0153(17) -0.0022(19) 0.0048(18)
C16 0.083(2) 0.068(3) 0.104(3) -0.021(2) 0.019(2) -0.023(2)
C17 0.091(3) 0.080(3) 0.083(3) -0.013(2) 0.040(2) -0.010(2)
C18 0.115(3) 0.0451(18) 0.0400(19) 0.0036(15) 0.0213(18) -0.0049(19)
C19 0.0696(19) 0.0437(17) 0.0483(19) -0.0135(14) 0.0091(15) 0.0037(15)
C20 0.095(3) 0.105(3) 0.080(3) -0.035(2) -0.023(2) 0.008(2)
C21 0.116(3) 0.093(3) 0.055(2) -0.013(2) 0.037(2) 0.003(2)
C22 0.0521(17) 0.053(2) 0.067(2) 0.0085(17) 0.0040(15) -0.0044(16)
C23 0.087(3) 0.081(3) 0.093(3) -0.013(2) -0.035(2) -0.004(2)
C24 0.076(2) 0.072(3) 0.122(3) 0.006(2) -0.017(2) 0.024(2)

loop_
_atom_type_symbol
_atom_type_description
_atom_type_scat_dispersion_real
_atom_type_scat_dispersion_imag
_atom_type_scat_source
C C 0.0033 0.0016 'International Tables Vol C Tables 4.2.6.8 and 6.1.1.4'
H H 0.0000 0.0000 'International Tables Vol C Tables 4.2.6.8 and 6.1.1.4'
N N 0.0061 0.0033 'International Tables Vol C Tables 4.2.6.8 and 6.1.1.4'
O O 0.0106 0.0060 'International Tables Vol C Tables 4.2.6.8 and 6.1.1.4'
P P 0.1023 0.0942 'International Tables Vol C Tables 4.2.6.8 and 6.1.1.4'
S S 0.1246 0.1234 'International Tables Vol C Tables 4.2.6.8 and 6.1.1.4'
Cd Cd -0.8075 1.2024 'International Tables Vol C Tables 4.2.6.8 and 6.1.1.4'

loop_
_geom_angle_atom_site_label_1
_geom_angle_atom_site_label_2
_geom_angle_atom_site_label_3
_geom_angle
_geom_angle_site_symmetry_1
_geom_angle_site_symmetry_3
_geom_angle_publ_flag
O2 Cd1 O1 103.22(7) . . ?
O2 Cd1 S2 99.92(5) . . ?
O1 Cd1 S2 116.53(5) . . ?
O2 Cd1 S1 119.17(5) . . ?
O1 Cd1 S1 98.88(5) . . ?
S2 Cd1 S1 118.94(3) . . ?
O1 P1 N1 120.20(11) . . ?
O1 P1 C10 109.30(12) . . ?
N1 P1 C10 105.36(13) . . ?
O1 P1 C7 107.54(12) . . ?
N1 P1 C7 105.82(13) . . ?
C10 P1 C7 108.09(14) . . ?
C1 S1 Cd1 107.19(9) . . ?
P1 O1 Cd1 121.41(10) . . ?
C1 N1 P1 140.0(2) . . ?
C1 N2 C2 125.7(2) . . ?
C1 N2 C6 121.4(2) . . ?
C2 N2 C6 112.1(2) . . ?
N1 C1 N2 117.7(2) . . ?
N1 C1 S1 127.18(19) . . ?
N2 C1 S1 115.13(19) . . ?
N2 C2 C3 110.4(3) . . ?
N2 C2 H2A 109.6 . . ?
C3 C2 H2A 109.6 . . ?
N2 C2 H2B 109.6 . . ?
C3 C2 H2B 109.6 . . ?
H2A C2 H2B 108.1 . . ?
C2 C3 C4 111.2(3) . . ?
C2 C3 H3A 109.4 . . ?
C4 C3 H3A 109.4 . . ?
C2 C3 H3B 109.4 . . ?
C4 C3 H3B 109.4 . . ?
H3A C3 H3B 108.0 . . ?
C5 C4 C3 110.4(3) . . ?
C5 C4 H4A 109.6 . . ?
C3 C4 H4A 109.6 . . ?
C5 C4 H4B 109.6 . . ?
C3 C4 H4B 109.6 . . ?
H4A C4 H4B 108.1 . . ?
C4 C5 C6 110.8(3) . . ?
C4 C5 H5A 109.5 . . ?
C6 C5 H5A 109.5 . . ?
C4 C5 H5B 109.5 . . ?
C6 C5 H5B 109.5 . . ?
H5A C5 H5B 108.1 . . ?
N2 C6 C5 109.8(3) . . ?
N2 C6 H6A 109.7 . . ?
C5 C6 H6A 109.7 . . ?
N2 C6 H6B 109.7 . . ?
C5 C6 H6B 109.7 . . ?
H6A C6 H6B 108.2 . . ?
C8 C7 C9 110.4(3) . . ?
C8 C7 P1 109.8(2) . . ?
C9 C7 P1 113.7(2) . . ?
C8 C7 H7 107.6 . . ?
C9 C7 H7 107.6 . . ?
P1 C7 H7 107.6 . . ?
C7 C8 H8A 109.5 . . ?
C7 C8 H8B 109.5 . . ?
H8A C8 H8B 109.5 . . ?
C7 C8 H8C 109.5 . . ?
H8A C8 H8C 109.5 . . ?
H8B C8 H8C 109.5 . . ?
C7 C9 H9A 109.5 . . ?
C7 C9 H9B 109.5 . . ?
H9A C9 H9B 109.5 . . ?
C7 C9 H9C 109.5 . . ?
H9A C9 H9C 109.5 . . ?
H9B C9 H9C 109.5 . . ?
C12 C10 C11 111.3(3) . . ?
C12 C10 P1 110.5(2) . . ?
C11 C10 P1 111.1(2) . . ?
C12 C10 H10 107.9 . . ?
C11 C10 H10 107.9 . . ?
P1 C10 H10 107.9 . . ?
C10 C11 H11A 109.5 . . ?
C10 C11 H11B 109.5 . . ?
H11A C11 H11B 109.5 . . ?
C10 C11 H11C 109.5 . . ?
H11A C11 H11C 109.5 . . ?
H11B C11 H11C 109.5 . . ?
C10 C12 H12A 109.5 . . ?
C10 C12 H12B 109.5 . . ?
H12A C12 H12B 109.5 . . ?
C10 C12 H12C 109.5 . . ?
H12A C12 H12C 109.5 . . ?
H12B C12 H12C 109.5 . . ?
C13 S2 Cd1 107.35(9) . . ?
O2 P2 N3 120.13(10) . . ?
O2 P2 C19 107.68(12) . . ?
N3 P2 C19 104.99(13) . . ?
O2 P2 C22 108.74(12) . . ?
N3 P2 C22 106.26(13) . . ?
C19 P2 C22 108.58(13) . . ?
P2 O2 Cd1 121.81(10) . . ?
C13 N3 P2 138.01(19) . . ?
C13 N4 C18 121.4(2) . . ?
C13 N4 C14 125.9(2) . . ?
C18 N4 C14 112.0(2) . . ?
N3 C13 N4 118.0(2) . . ?
N3 C13 S2 127.7(2) . . ?
N4 C13 S2 114.4(2) . . ?
N4 C14 C15 111.0(2) . . ?
N4 C14 H14A 109.4 . . ?
C15 C14 H14A 109.4 . . ?
N4 C14 H14B 109.4 . . ?
C15 C14 H14B 109.4 . . ?
H14A C14 H14B 108.0 . . ?
C14 C15 C16 110.9(3) . . ?
C14 C15 H15A 109.5 . . ?
C16 C15 H15A 109.5 . . ?
C14 C15 H15B 109.5 . . ?
C16 C15 H15B 109.5 . . ?
H15A C15 H15B 108.0 . . ?
C17 C16 C15 110.6(3) . . ?
C17 C16 H16A 109.5 . . ?
C15 C16 H16A 109.5 . . ?
C17 C16 H16B 109.5 . . ?
C15 C16 H16B 109.5 . . ?
H16A C16 H16B 108.1 . . ?
C18 C17 C16 111.5(3) . . ?
C18 C17 H17A 109.3 . . ?
C16 C17 H17A 109.3 . . ?
C18 C17 H17B 109.3 . . ?
C16 C17 H17B 109.3 . . ?
H17A C17 H17B 108.0 . . ?
N4 C18 C17 110.0(3) . . ?
N4 C18 H18A 109.7 . . ?
C17 C18 H18A 109.7 . . ?
N4 C18 H18B 109.7 . . ?
C17 C18 H18B 109.7 . . ?
H18A C18 H18B 108.2 . . ?
C20 C19 C21 111.1(3) . . ?
C20 C19 P2 110.02(19) . . ?
C21 C19 P2 113.7(2) . . ?
C20 C19 H19 107.2 . . ?
C21 C19 H19 107.2 . . ?
P2 C19 H19 107.2 . . ?
C19 C20 H20A 109.5 . . ?
C19 C20 H20B 109.5 . . ?
H20A C20 H20B 109.5 . . ?
C19 C20 H20C 109.5 . . ?
H20A C20 H20C 109.5 . . ?
H20B C20 H20C 109.5 . . ?
C19 C21 H21A 109.5 . . ?
C19 C21 H21B 109.5 . . ?
H21A C21 H21B 109.5 . . ?
C19 C21 H21C 109.5 . . ?
H21A C21 H21C 109.5 . . ?
H21B C21 H21C 109.5 . . ?
C24 C22 C23 111.2(3) . . ?
C24 C22 P2 112.5(2) . . ?
C23 C22 P2 109.4(2) . . ?
C24 C22 H22 107.8 . . ?
C23 C22 H22 107.8 . . ?
P2 C22 H22 107.8 . . ?
C22 C23 H23A 109.5 . . ?
C22 C23 H23B 109.5 . . ?
H23A C23 H23B 109.5 . . ?
C22 C23 H23C 109.5 . . ?
H23A C23 H23C 109.5 . . ?
H23B C23 H23C 109.5 . . ?
C22 C24 H24A 109.5 . . ?
C22 C24 H24B 109.5 . . ?
H24A C24 H24B 109.5 . . ?
C22 C24 H24C 109.5 . . ?
H24A C24 H24C 109.5 . . ?
H24B C24 H24C 109.5 . . ?

loop_
_geom_bond_atom_site_label_1
_geom_bond_atom_site_label_2
_geom_bond_distance
_geom_bond_site_symmetry_2
_geom_bond_publ_flag
Cd1 O2 2.1705(16) . ?
Cd1 O1 2.1826(17) . ?
Cd1 S2 2.4534(8) . ?
Cd1 S1 2.4592(7) . ?
P1 O1 1.5114(18) . ?
P1 N1 1.599(2) . ?
P1 C10 1.801(3) . ?
P1 C7 1.808(3) . ?
S1 C1 1.749(3) . ?
N1 C1 1.294(3) . ?
N2 C1 1.348(3) . ?
N2 C2 1.456(3) . ?
N2 C6 1.459(4) . ?
C2 C3 1.505(4) . ?
C2 H2A 0.9700 . ?
C2 H2B 0.9700 . ?
C3 C4 1.516(4) . ?
C3 H3A 0.9700 . ?
C3 H3B 0.9700 . ?
C4 C5 1.504(4) . ?
C4 H4A 0.9700 . ?
C4 H4B 0.9700 . ?
C5 C6 1.505(5) . ?
C5 H5A 0.9700 . ?
C5 H5B 0.9700 . ?
C6 H6A 0.9700 . ?
C6 H6B 0.9700 . ?
C7 C8 1.520(4) . ?
C7 C9 1.537(4) . ?
C7 H7 0.9800 . ?
C8 H8A 0.9600 . ?
C8 H8B 0.9600 . ?
C8 H8C 0.9600 . ?
C9 H9A 0.9600 . ?
C9 H9B 0.9600 . ?
C9 H9C 0.9600 . ?
C10 C12 1.522(4) . ?
C10 C11 1.525(3) . ?
C10 H10 0.9800 . ?
C11 H11A 0.9600 . ?
C11 H11B 0.9600 . ?
C11 H11C 0.9600 . ?
C12 H12A 0.9600 . ?
C12 H12B 0.9600 . ?
C12 H12C 0.9600 . ?
S2 C13 1.758(3) . ?
P2 O2 1.5104(16) . ?
P2 N3 1.595(2) . ?
P2 C19 1.807(3) . ?
P2 C22 1.812(3) . ?
N3 C13 1.301(3) . ?
N4 C13 1.356(3) . ?
N4 C18 1.453(3) . ?
N4 C14 1.457(3) . ?
C14 C15 1.489(4) . ?
C14 H14A 0.9700 . ?
C14 H14B 0.9700 . ?
C15 C16 1.527(4) . ?
C15 H15A 0.9700 . ?
C15 H15B 0.9700 . ?
C16 C17 1.515(4) . ?
C16 H16A 0.9700 . ?
C16 H16B 0.9700 . ?
C17 C18 1.496(4) . ?
C17 H17A 0.9700 . ?
C17 H17B 0.9700 . ?
C18 H18A 0.9700 . ?
C18 H18B 0.9700 . ?
C19 C20 1.519(4) . ?
C19 C21 1.530(3) . ?
C19 H19 0.9800 . ?
C20 H20A 0.9600 . ?
C20 H20B 0.9600 . ?
C20 H20C 0.9600 . ?
C21 H21A 0.9600 . ?
C21 H21B 0.9600 . ?
C21 H21C 0.9600 . ?
C22 C24 1.522(4) . ?
C22 C23 1.524(4) . ?
C22 H22 0.9800 . ?
C23 H23A 0.9600 . ?
C23 H23B 0.9600 . ?
C23 H23C 0.9600 . ?
C24 H24A 0.9600 . ?
C24 H24B 0.9600 . ?
C24 H24C 0.9600 . ?
